data_2238392
loop_
_publ_author_name
'Abdoullah, Bimoussa'
'Aziz, Auhmani'
'Ait Itto, My Youssef'
'Daran, Jean-Claude'
'Abdelwahed, Auhmani'

_publ_section_title
;
 Absolute configuration of
 (1<i>R</i>,3<i>S</i>,8<i>R</i>,11<i>R</i>)-3,7,7,10-tetramethyltricyclo[6.4.0.0^1,3^]dodec-9-en-11-ol
;
_journal_issue 8
_journal_name_full 'Acta Crystallographica Section E'
_journal_page_first o1308
_journal_page_last o1309
_journal_paper_doi 10.1107/S1600536813018497
_journal_volume 69
_journal_year 2013
_chemical_formula_iupac 'C16 H26 O'
_chemical_formula_moiety 'C16 H26 O'
_chemical_formula_sum 'C16 H26 O'
_chemical_formula_weight 234.37
_chemical_name_systematic
(1<i>R</i>,3<i>S</i>,8<i>R</i>,11<i>R</i>)-3,7,7,10-Tetramethyltricyclo[6.4.0.0^1,3^]dodec-9-en-11-ol
_space_group_IT_number 19
_symmetry_cell_setting orthorhombic
_symmetry_space_group_name_Hall 'P 2ac 2ab'
_symmetry_space_group_name_H-M 'P 21 21 21'
_atom_sites_solution_hydrogens geom
_atom_sites_solution_primary direct
_atom_sites_solution_secondary difmap
_audit_creation_method SHELXL-97
_cell_angle_alpha 90.00
_cell_angle_beta 90.00
_cell_angle_gamma 90.00
_cell_formula_units_Z 4
_cell_length_a 6.14570(10)
_cell_length_b 8.2466(2)
_cell_length_c 27.4454(7)
_cell_measurement_reflns_used 4275
_cell_measurement_temperature 173(2)
_cell_measurement_theta_max 70.7525
_cell_measurement_theta_min 4.8299
_cell_volume 1390.96(5)
_computing_cell_refinement 'CrysAlis PRO (Agilent, 2012)'
_computing_data_collection 'CrysAlis PRO (Agilent, 2012)'
_computing_data_reduction 'CrysAlis PRO (Agilent, 2012)'
_computing_molecular_graphics
;
ORTEPIII (Burnett & Johnson, 1996), ORTEP-3 for Windows (Farrugia,
2012) and
PLATON (Spek, 2009)
;
_computing_publication_material 'SHELXL97 (Sheldrick, 2008)'
_computing_structure_refinement 'SHELXL97 (Sheldrick, 2008)'
_computing_structure_solution 'SIR97 (Altomare <i>et al.</i>, 1999)'
_diffrn_ambient_temperature 173(2)
_diffrn_detector_area_resol_mean 16.1978
_diffrn_measured_fraction_theta_full 0.999
_diffrn_measured_fraction_theta_max 0.999
_diffrn_measurement_device_type 'Agilent Xcalibur (Eos, Gemini ultra)'
_diffrn_measurement_method '\w scans'
_diffrn_radiation_monochromator mirror
_diffrn_radiation_source 'Enhance Ultra (Cu) X-ray Source'
_diffrn_radiation_type 'Cu K\a'
_diffrn_radiation_wavelength 1.5418
_diffrn_reflns_av_R_equivalents 0.0266
_diffrn_reflns_av_sigmaI/netI 0.0247
_diffrn_reflns_limit_h_max 7
_diffrn_reflns_limit_h_min -4
_diffrn_reflns_limit_k_max 10
_diffrn_reflns_limit_k_min -10
_diffrn_reflns_limit_l_max 33
_diffrn_reflns_limit_l_min -33
_diffrn_reflns_number 8172
_diffrn_reflns_theta_full 70.89
_diffrn_reflns_theta_max 70.89
_diffrn_reflns_theta_min 5.60
_exptl_absorpt_coefficient_mu 0.506
_exptl_absorpt_correction_T_max 1.00000
_exptl_absorpt_correction_T_min 0.86265
_exptl_absorpt_correction_type multi-scan
_exptl_absorpt_process_details '(CrysAlis PRO; Agilent, 2012)'
_exptl_crystal_colour colourless
_exptl_crystal_density_diffrn 1.119
_exptl_crystal_density_method 'not measured'
_exptl_crystal_description flattened
_exptl_crystal_F_000 520
_exptl_crystal_size_max 0.32
_exptl_crystal_size_mid 0.13
_exptl_crystal_size_min 0.07
_refine_diff_density_max 0.173
_refine_diff_density_min -0.180
_refine_ls_abs_structure_details 'Flack (1983) 1059 Friedel pairs'
_refine_ls_abs_structure_Flack -0.1(3)
_refine_ls_extinction_method none
_refine_ls_goodness_of_fit_ref 1.040
_refine_ls_hydrogen_treatment mixed
_refine_ls_matrix_type full
_refine_ls_number_parameters 190
_refine_ls_number_reflns 2653
_refine_ls_number_restraints 29
_refine_ls_restrained_S_all 1.140
_refine_ls_R_factor_all 0.0386
_refine_ls_R_factor_gt 0.0367
_refine_ls_shift/su_max 0.001
_refine_ls_shift/su_mean 0.000
_refine_ls_structure_factor_coef Fsqd
_refine_ls_weighting_details 'calc w=1/[\s^2^(Fo^2^)+(0.0565P)^2^+0.1685P] where P=(Fo^2^+2Fc^2^)/3'
_refine_ls_weighting_scheme calc
_refine_ls_wR_factor_gt 0.0956
_refine_ls_wR_factor_ref 0.0978
_reflns_number_gt 2539
_reflns_number_total 2653
_reflns_threshold_expression I>2\s(I)
_cod_data_source_file lh5626.cif
_cod_data_source_block I
_cod_database_code 2238392
_cod_database_fobs_code 2238392

loop_
_symmetry_equiv_pos_as_xyz
'x, y, z'
'-x+1/2, -y, z+1/2'
'x+1/2, -y+1/2, -z'
'-x, y+1/2, -z+1/2'

loop_
_atom_site_type_symbol
_atom_site_label
_atom_site_fract_x
_atom_site_fract_y
_atom_site_fract_z
_atom_site_U_iso_or_equiv
_atom_site_adp_type
_atom_site_calc_flag
_atom_site_refinement_flags
_atom_site_occupancy
_atom_site_symmetry_multiplicity
_atom_site_disorder_assembly
_atom_site_disorder_group
C C1 0.1547(2) 0.65315(18) 0.60903(5) 0.0280(3) Uani d . 1 1 . .
C C2 0.2298(3) 0.82761(18) 0.60418(6) 0.0343(3) Uani d . 1 1 . .
H H2A 0.3882 0.8490 0.6054 0.041 Uiso calc R 1 1 . .
H H2B 0.1469 0.8995 0.5821 0.041 Uiso calc R 1 1 . .
C C3 0.1203(3) 0.7732(2) 0.65035(6) 0.0355(4) Uani d . 1 1 B .
C C4 0.2612(3) 0.7567(2) 0.69559(6) 0.0429(4) Uani d . 1 1 . .
H H4A 0.2338 0.8509 0.7171 0.051 Uiso calc R 1 1 A 1
H H4B 0.4159 0.7607 0.6856 0.051 Uiso calc R 1 1 A 1
C C5 0.2235(4) 0.6023(3) 0.72468(6) 0.0529(5) Uani d PD 0.86 1 B 1
H H51 0.0668 0.5749 0.7238 0.064 Uiso calc PR 0.86 1 B 1
H H52 0.2641 0.6219 0.7591 0.064 Uiso calc PR 0.86 1 B 1
C C6 0.3564(4) 0.4560(3) 0.70501(7) 0.0466(5) Uani d PD 0.86 1 B 1
H H61 0.5115 0.4883 0.7036 0.056 Uiso calc PR 0.86 1 B 1
H H62 0.3446 0.3664 0.7289 0.056 Uiso calc PR 0.86 1 B 1
C C7 0.2906(3) 0.3898(2) 0.65441(6) 0.0385(4) Uani d D 1 1 . .
C C14 0.0619(4) 0.3224(3) 0.65551(8) 0.0472(5) Uani d PD 0.86 1 B 1
H H14A 0.0520 0.2379 0.6805 0.071 Uiso calc PR 0.86 1 B 1
H H14B 0.0264 0.2758 0.6236 0.071 Uiso calc PR 0.86 1 B 1
H H14C -0.0409 0.4096 0.6631 0.071 Uiso calc PR 0.86 1 B 1
C C15 0.4476(4) 0.2429(3) 0.64537(9) 0.0511(5) Uani d PD 0.86 1 B 1
H H15A 0.4348 0.1657 0.6723 0.077 Uiso calc PR 0.86 1 B 1
H H15B 0.5978 0.2822 0.6433 0.077 Uiso calc PR 0.86 1 B 1
H H15C 0.4082 0.1892 0.6148 0.077 Uiso calc PR 0.86 1 B 1
C C5A 0.2235(4) 0.6023(3) 0.72468(6) 0.0529(5) Uani d PD 0.14 1 B 2
H H5A1 0.1299 0.6267 0.7531 0.064 Uiso calc PR 0.14 1 B 2
H H5A2 0.3646 0.5614 0.7370 0.064 Uiso calc PR 0.14 1 B 2
C C6A 0.1122(19) 0.4674(14) 0.6926(3) 0.042(3) Uani d PD 0.14 1 B 2
H H6A1 -0.0105 0.5151 0.6741 0.050 Uiso calc PR 0.14 1 B 2
H H6A2 0.0537 0.3808 0.7138 0.050 Uiso calc PR 0.14 1 B 2
C C14A 0.157(2) 0.2487(14) 0.6310(4) 0.044(3) Uani d PD 0.14 1 B 2
H H14D 0.2386 0.2024 0.6037 0.066 Uiso calc PR 0.14 1 B 2
H H14E 0.0173 0.2908 0.6192 0.066 Uiso calc PR 0.14 1 B 2
H H14F 0.1302 0.1645 0.6555 0.066 Uiso calc PR 0.14 1 B 2
C C15A 0.481(2) 0.347(2) 0.6806(6) 0.057(4) Uani d PD 0.14 1 B 2
H H15D 0.4468 0.2601 0.7038 0.086 Uiso calc PR 0.14 1 B 2
H H15E 0.5358 0.4415 0.6983 0.086 Uiso calc PR 0.14 1 B 2
H H15F 0.5928 0.3086 0.6578 0.086 Uiso calc PR 0.14 1 B 2
C C8 0.3284(2) 0.52177(18) 0.61381(5) 0.0282(3) Uani d . 1 1 B .
H H8 0.4651 0.5796 0.6232 0.034 Uiso calc R 1 1 . .
C C9 0.3722(2) 0.44966(18) 0.56417(5) 0.0308(3) Uani d . 1 1 . .
H H9 0.4993 0.3849 0.5610 0.037 Uiso calc R 1 1 B .
C C10 0.2508(2) 0.46765(18) 0.52450(5) 0.0307(3) Uani d . 1 1 B .
C C11 0.0428(3) 0.56358(18) 0.52503(5) 0.0331(3) Uani d . 1 1 . .
H H11 -0.0731 0.4988 0.5084 0.040 Uiso calc R 1 1 B .
C C12 -0.0336(2) 0.6044(2) 0.57649(5) 0.0314(3) Uani d . 1 1 B .
H H12A -0.1401 0.6944 0.5750 0.038 Uiso calc R 1 1 . .
H H12B -0.1078 0.5089 0.5907 0.038 Uiso calc R 1 1 . .
C C13 -0.1071(3) 0.8335(3) 0.66163(7) 0.0502(5) Uani d . 1 1 . .
H H13A -0.0981 0.9378 0.6786 0.075 Uiso calc R 1 1 B .
H H13B -0.1820 0.7545 0.6824 0.075 Uiso calc R 1 1 . .
H H13C -0.1883 0.8473 0.6312 0.075 Uiso calc R 1 1 . .
C C16 0.3177(3) 0.3995(2) 0.47569(6) 0.0427(4) Uani d . 1 1 . .
H H16A 0.4620 0.3497 0.4785 0.064 Uiso calc R 1 1 B .
H H16B 0.3227 0.4870 0.4516 0.064 Uiso calc R 1 1 . .
H H16C 0.2120 0.3175 0.4653 0.064 Uiso calc R 1 1 . .
O O1 0.0853(2) 0.70648(14) 0.49657(4) 0.0435(3) Uani d D 1 1 B .
H H1 -0.046(2) 0.748(3) 0.4920(9) 0.065 Uiso d D 1 1 . .

loop_
_atom_site_aniso_label
_atom_site_aniso_U_11
_atom_site_aniso_U_22
_atom_site_aniso_U_33
_atom_site_aniso_U_12
_atom_site_aniso_U_13
_atom_site_aniso_U_23
C1 0.0236(6) 0.0359(7) 0.0246(6) -0.0037(6) 0.0019(5) -0.0029(6)
C2 0.0342(7) 0.0337(7) 0.0349(7) -0.0034(6) 0.0026(6) -0.0042(6)
C3 0.0302(8) 0.0441(8) 0.0322(7) -0.0030(7) 0.0042(6) -0.0092(7)
C4 0.0392(9) 0.0586(10) 0.0308(8) -0.0090(8) 0.0017(7) -0.0121(7)
C5 0.0572(11) 0.0760(13) 0.0256(7) -0.0117(11) 0.0014(7) -0.0029(8)
C6 0.0424(10) 0.0666(13) 0.0309(9) -0.0071(11) -0.0070(8) 0.0113(9)
C7 0.0376(8) 0.0450(8) 0.0330(8) -0.0065(7) -0.0021(6) 0.0080(7)
C14 0.0421(10) 0.0557(12) 0.0436(11) -0.0167(10) -0.0012(9) 0.0160(10)
C15 0.0506(12) 0.0486(11) 0.0541(12) 0.0052(10) -0.0055(10) 0.0171(10)
C5A 0.0572(11) 0.0760(13) 0.0256(7) -0.0117(11) 0.0014(7) -0.0029(8)
C6A 0.051(7) 0.052(6) 0.022(4) 0.000(6) 0.001(5) 0.005(5)
C14A 0.058(8) 0.041(6) 0.033(5) -0.004(6) 0.007(6) -0.003(5)
C15A 0.040(7) 0.065(9) 0.067(9) 0.012(7) -0.012(6) 0.010(7)
C8 0.0222(6) 0.0355(7) 0.0269(7) -0.0048(6) -0.0010(5) 0.0006(6)
C9 0.0274(7) 0.0309(7) 0.0340(7) -0.0005(6) 0.0040(6) -0.0008(6)
C10 0.0362(7) 0.0285(7) 0.0274(7) -0.0073(6) 0.0030(6) -0.0025(6)
C11 0.0335(7) 0.0388(8) 0.0269(7) -0.0068(6) -0.0057(6) -0.0010(6)
C12 0.0226(6) 0.0411(8) 0.0305(7) -0.0026(6) -0.0016(6) -0.0002(6)
C13 0.0388(9) 0.0636(11) 0.0481(10) 0.0056(9) 0.0103(8) -0.0153(9)
C16 0.0561(10) 0.0394(8) 0.0327(8) -0.0079(8) 0.0061(7) -0.0080(7)
O1 0.0504(7) 0.0459(7) 0.0343(5) 0.0059(5) -0.0022(5) 0.0083(5)

loop_
_atom_type_symbol
_atom_type_description
_atom_type_scat_dispersion_real
_atom_type_scat_dispersion_imag
_atom_type_scat_source
C C 0.0181 0.0091 'International Tables Vol C Tables 4.2.6.8 and 6.1.1.4'
H H 0.0000 0.0000 'International Tables Vol C Tables 4.2.6.8 and 6.1.1.4'
O O 0.0492 0.0322 'International Tables Vol C Tables 4.2.6.8 and 6.1.1.4'

loop_
_geom_angle_atom_site_label_1
_geom_angle_atom_site_label_2
_geom_angle_atom_site_label_3
_geom_angle
C12 C1 C2 115.60(13)
C12 C1 C3 120.38(13)
C2 C1 C3 59.34(10)
C12 C1 C8 113.34(12)
C2 C1 C8 117.89(12)
C3 C1 C8 119.71(12)
C3 C2 C1 60.45(10)
C3 C2 H2A 117.7
C1 C2 H2A 117.7
C3 C2 H2B 117.7
C1 C2 H2B 117.7
H2A C2 H2B 114.8
C2 C3 C13 119.16(15)
C2 C3 C4 117.39(14)
C13 C3 C4 112.84(14)
C2 C3 C1 60.21(9)
C13 C3 C1 119.64(14)
C4 C3 C1 118.13(14)
C3 C4 C5 114.67(15)
C3 C4 H4A 108.6
C5 C4 H4A 108.6
C3 C4 H4B 108.6
C5 C4 H4B 108.6
H4A C4 H4B 107.6
C4 C5 C6 112.81(15)
C4 C5 H51 109.0
C6 C5 H51 109.0
C4 C5 H52 109.0
C6 C5 H52 109.0
H51 C5 H52 107.8
C7 C6 C5 116.67(17)
C7 C6 H61 108.1
C5 C6 H61 108.1
C7 C6 H62 108.1
C5 C6 H62 108.1
H61 C6 H62 107.3
C15A C7 C14 131.7(7)
C15A C7 C6 54.4(7)
C14 C7 C6 110.81(16)
C15A C7 C14A 117.1(9)
C6 C7 C14A 140.3(5)
C15A C7 C15 51.6(7)
C14 C7 C15 106.92(17)
C6 C7 C15 104.71(16)
C14A C7 C15 71.6(6)
C15A C7 C8 114.2(7)
C14 C7 C8 113.93(14)
C6 C7 C8 110.66(14)
C14A C7 C8 107.6(5)
C15 C7 C8 109.33(14)
C15A C7 C6A 108.9(8)
C14 C7 C6A 60.7(4)
C6 C7 C6A 57.7(4)
C14A C7 C6A 101.5(7)
C15 C7 C6A 144.2(4)
C8 C7 C6A 106.2(4)
C7 C14 H14A 109.5
C7 C14 H14B 109.5
C7 C14 H14C 109.5
C7 C15 H15A 109.5
C7 C15 H15B 109.5
C7 C15 H15C 109.5
C7 C6A H6A1 109.7
C7 C6A H6A2 109.7
H6A1 C6A H6A2 108.2
C7 C14A H14D 109.5
C7 C14A H14E 109.5
H14D C14A H14E 109.5
C7 C14A H14F 109.5
H14D C14A H14F 109.5
H14E C14A H14F 109.5
C7 C15A H15D 109.5
C7 C15A H15E 109.5
H15D C15A H15E 109.5
C7 C15A H15F 109.5
H15D C15A H15F 109.5
H15E C15A H15F 109.5
C9 C8 C1 109.06(11)
C9 C8 C7 113.10(13)
C1 C8 C7 116.61(12)
C9 C8 H8 105.7
C1 C8 H8 105.7
C7 C8 H8 105.7
C10 C9 C8 126.54(14)
C10 C9 H9 116.7
C8 C9 H9 116.7
C9 C10 C11 121.90(13)
C9 C10 C16 122.19(15)
C11 C10 C16 115.87(14)
O1 C11 C10 105.75(12)
O1 C11 C12 112.20(13)
C10 C11 C12 112.76(12)
O1 C11 H11 108.7
C10 C11 H11 108.7
C12 C11 H11 108.7
C1 C12 C11 111.64(12)
C1 C12 H12A 109.3
C11 C12 H12A 109.3
C1 C12 H12B 109.3
C11 C12 H12B 109.3
H12A C12 H12B 108.0
C3 C13 H13A 109.5
C3 C13 H13B 109.5
H13A C13 H13B 109.5
C3 C13 H13C 109.5
H13A C13 H13C 109.5
H13B C13 H13C 109.5
C10 C16 H16A 109.5
C10 C16 H16B 109.5
H16A C16 H16B 109.5
C10 C16 H16C 109.5
H16A C16 H16C 109.5
H16B C16 H16C 109.5
C11 O1 H1 103.2(18)

loop_
_geom_bond_atom_site_label_1
_geom_bond_atom_site_label_2
_geom_bond_distance
C1 C12 1.516(2)
C1 C2 1.517(2)
C1 C3 1.520(2)
C1 C8 1.527(2)
C2 C3 1.503(2)
C2 H2A 0.9900
C2 H2B 0.9900
C3 C13 1.515(2)
C3 C4 1.520(2)
C4 C5 1.521(3)
C4 H4A 0.9900
C4 H4B 0.9900
C5 C6 1.553(3)
C5 H51 0.9900
C5 H52 0.9900
C6 C7 1.546(2)
C6 H61 0.9900
C6 H62 0.9900
C7 C15A 1.421(11)
C7 C14 1.512(3)
C7 C14A 1.563(11)
C7 C15 1.568(3)
C7 C8 1.575(2)
C7 C6A 1.646(10)
C14 H14A 0.9800
C14 H14B 0.9800
C14 H14C 0.9800
C15 H15A 0.9800
C15 H15B 0.9800
C15 H15C 0.9800
C6A H6A1 0.9900
C6A H6A2 0.9900
C14A H14D 0.9800
C14A H14E 0.9800
C14A H14F 0.9800
C15A H15D 0.9800
C15A H15E 0.9800
C15A H15F 0.9800
C8 C9 1.5106(19)
C8 H8 1.0000
C9 C10 1.328(2)
C9 H9 0.9500
C10 C11 1.503(2)
C10 C16 1.510(2)
C11 O1 1.4378(19)
C11 C12 1.526(2)
C11 H11 1.0000
C12 H12A 0.9900
C12 H12B 0.9900
C13 H13A 0.9800
C13 H13B 0.9800
C13 H13C 0.9800
C16 H16A 0.9800
C16 H16B 0.9800
C16 H16C 0.9800
O1 H1 0.887(11)

loop_
_geom_hbond_atom_site_label_D
_geom_hbond_atom_site_label_H
_geom_hbond_atom_site_label_A
_geom_hbond_site_symmetry_A
_geom_hbond_distance_DH
_geom_hbond_distance_HA
_geom_hbond_distance_DA
_geom_hbond_angle_DHA
O1 H1 O1 3_466 0.887(11) 2.317(13) 3.1612(6) 159(2)
